data_7242072
loop_
_publ_author_name
'Li, Wenhao'
'Duan, Wenxue'
'Tang, Qingxuan'
'Li, Zhan-Ting'
'Yang, Guanyu'

_publ_section_title
;
 Simple and efficient syntheses of 2-hydroxy-3H-phenoxazin-3-ones by
 aerobic oxidative cross-cyclocondensation in water
;
_journal_issue 3
_journal_name_full 'Green Chemistry'
_journal_page_first 1136
_journal_page_last 1139
_journal_paper_doi 10.1039/D0GC03861J
_journal_volume 23
_journal_year 2021
_chemical_formula_moiety 'C14 H11 N O5'
_chemical_formula_sum 'C14 H11 N O5'
_chemical_formula_weight 273.24
_space_group_crystal_system monoclinic
_space_group_IT_number 14
_space_group_name_Hall '-P 2yn'
_space_group_name_H-M_alt 'P 1 21/n 1'
_atom_sites_solution_hydrogens geom
_atom_sites_solution_primary direct
_audit_creation_date 2020-07-31
_audit_creation_method
;
Olex2 1.2
(compiled 2018.05.29 svn.r3508 for OlexSys, GUI svn.r5506)
;
_audit_update_record
;
2020-08-13 deposited with the CCDC.	2021-01-11 downloaded from the CCDC.
;
_cell_angle_alpha 90
_cell_angle_beta 90.744(5)
_cell_angle_gamma 90
_cell_formula_units_Z 4
_cell_length_a 14.4314(8)
_cell_length_b 4.4645(3)
_cell_length_c 18.5538(11)
_cell_measurement_reflns_used 875
_cell_measurement_temperature 293(2)
_cell_measurement_theta_max 70.1820
_cell_measurement_theta_min 6.0980
_cell_volume 1195.30(13)
_computing_cell_refinement 'CrysAlisPro 1.171.40.53 (Rigaku OD, 2019)'
_computing_data_collection 'CrysAlisPro 1.171.40.53 (Rigaku OD, 2019)'
_computing_data_reduction 'CrysAlisPro 1.171.40.53 (Rigaku OD, 2019)'
_computing_molecular_graphics 'Olex2 (Dolomanov et al., 2009)'
_computing_publication_material 'Olex2 (Dolomanov et al., 2009)'
_computing_structure_refinement 'ShelXL (Sheldrick, 2015)'
_computing_structure_solution 'ShelXS (Sheldrick, 2008)'
_diffrn_ambient_temperature 293(2)
_diffrn_detector 'CCD plate'
_diffrn_detector_area_resol_mean 16.2312
_diffrn_detector_type Eos
_diffrn_measured_fraction_theta_full 0.997
_diffrn_measured_fraction_theta_max 0.997
_diffrn_measurement_details
;
List of Runs (angles in degrees, time in seconds):

  # Type    Start    End  Width  t~exp~   \w     \q     \k     \f   Frames
#--------------------------------------------------------------------------
  1  \w   -102.00 -15.00   0.50   12.50    --  -33.50 -57.00  90.00  174
  2  \w   -104.00 -11.00   0.50   12.50    --  -33.50 -37.00 -30.00  186
  3  \w     14.00 107.00   0.50   12.50    --   36.47  37.00 -60.00  186
  4  \w     14.00 107.00   0.50   12.50    --   36.47  37.00 -30.00  186
  5  \w     41.00 109.00   0.50   12.50    --   36.47  19.00-180.00  136
  6  \w     84.00 110.00   0.50   12.50    --   36.47 178.00 -60.00   52
  7  \w     20.00  60.00   0.50   12.50    --   36.47  57.00  60.00   80
  8  \w     80.00 105.00   0.50   12.50    --   36.47  57.00  60.00   50
  9  \w     82.00 108.00   0.50   12.50    --   36.47 178.00 -90.00   52
 10  \w     72.00 164.00   0.50   17.50    --  108.00  15.00 150.00  184
 11  \w     40.00 107.00   0.50   17.50    --  108.00 -94.00-180.00  134
 12  \w     41.00 107.00   0.50   17.50    --  108.00 -45.00 150.00  132
 13  \w    146.00 175.00   0.50   17.50    --  108.00 111.00  60.00   58
 14  \w     39.00  64.00   0.50   17.50    --  108.00-111.00 150.00   50
 15  \w    149.00 174.00   0.50   17.50    --  108.00 111.00 120.00   50
 16  \w     38.00 134.00   0.50   17.50    --  108.00 -30.00 -60.00  192
 17  \w    149.00 174.00   0.50   17.50    --  108.00  61.00 -60.00   50
 18  \w    109.00 135.00   0.50   17.50    --  108.00  61.00 -60.00   52
;
_diffrn_measurement_device 'four-circle diffractometer'
_diffrn_measurement_device_type 'Xcalibur, Eos, Gemini'
_diffrn_measurement_method '\w scans'
_diffrn_orient_matrix_type 'CrysAlisPro convention (1999,Acta A55,543-557)'
_diffrn_orient_matrix_UB_11 -0.0000448000
_diffrn_orient_matrix_UB_12 -0.1035427000
_diffrn_orient_matrix_UB_13 0.0792158000
_diffrn_orient_matrix_UB_21 0.1065059000
_diffrn_orient_matrix_UB_22 0.0219568000
_diffrn_orient_matrix_UB_23 0.0027481000
_diffrn_orient_matrix_UB_31 -0.0071057000
_diffrn_orient_matrix_UB_32 0.3283983000
_diffrn_orient_matrix_UB_33 0.0248308000
_diffrn_radiation_monochromator graphite
_diffrn_radiation_probe x-ray
_diffrn_radiation_type CuK\a
_diffrn_radiation_wavelength 1.54184
_diffrn_reflns_av_R_equivalents 0.0238
_diffrn_reflns_av_unetI/netI 0.0386
_diffrn_reflns_Laue_measured_fraction_full 0.997
_diffrn_reflns_Laue_measured_fraction_max 0.997
_diffrn_reflns_limit_h_max 16
_diffrn_reflns_limit_h_min -17
_diffrn_reflns_limit_k_max 5
_diffrn_reflns_limit_k_min -3
_diffrn_reflns_limit_l_max 22
_diffrn_reflns_limit_l_min -19
_diffrn_reflns_number 4371
_diffrn_reflns_point_group_measured_fraction_full 0.997
_diffrn_reflns_point_group_measured_fraction_max 0.997
_diffrn_reflns_theta_full 67.070
_diffrn_reflns_theta_max 67.070
_diffrn_reflns_theta_min 3.856
_diffrn_source 'fine-focus sealed X-ray tube'
_diffrn_source_type 'Enhance (Cu) X-ray Source'
_exptl_absorpt_coefficient_mu 0.990
_exptl_absorpt_correction_T_max 1.00000
_exptl_absorpt_correction_T_min 0.90567
_exptl_absorpt_correction_type multi-scan
_exptl_absorpt_process_details
;
CrysAlisPro 1.171.40.53 (Rigaku Oxford Diffraction, 2019)
Empirical absorption correction using spherical harmonics,
 implemented in SCALE3 ABSPACK scaling algorithm.
;
_exptl_crystal_colour red
_exptl_crystal_colour_primary red
_exptl_crystal_density_diffrn 1.518
_exptl_crystal_description needle
_exptl_crystal_F_000 568
_exptl_crystal_size_max 0.2
_exptl_crystal_size_mid 0.05
_exptl_crystal_size_min 0.04
_refine_diff_density_max 0.156
_refine_diff_density_min -0.210
_refine_diff_density_rms 0.044
_refine_ls_extinction_method none
_refine_ls_goodness_of_fit_ref 1.017
_refine_ls_hydrogen_treatment constr
_refine_ls_matrix_type full
_refine_ls_number_parameters 184
_refine_ls_number_reflns 2131
_refine_ls_number_restraints 0
_refine_ls_restrained_S_all 1.017
_refine_ls_R_factor_all 0.0786
_refine_ls_R_factor_gt 0.0493
_refine_ls_shift/su_max 0.000
_refine_ls_shift/su_mean 0.000
_refine_ls_structure_factor_coef Fsqd
_refine_ls_weighting_details 'w=1/[\s^2^(Fo^2^)+(0.0691P)^2^] where P=(Fo^2^+2Fc^2^)/3'
_refine_ls_weighting_scheme calc
_refine_ls_wR_factor_gt 0.1205
_refine_ls_wR_factor_ref 0.1454
_reflns_Friedel_coverage 0.000
_reflns_number_gt 1388
_reflns_number_total 2131
_reflns_threshold_expression 'I > 2\s(I)'
_cod_data_source_file d0gc03861j2.cif
_cod_data_source_block 202007123
_cod_depositor_comments 'Adding full bibliography for 7242065--7242072.cif.'
_cod_original_cell_volume 1195.28(12)
_cod_database_code 7242072
_shelx_shelxl_version_number 2014/7
_chemical_oxdiff_formula C14H15N2O1
_chemical_oxdiff_usercomment r
_shelx_space_group_comment
;
The symmetry employed for this shelxl refinement is uniquely defined
by the following loop, which should always be used as a source of
symmetry information in preference to the above space-group names.
They are only intended as comments.
;
_shelx_estimated_absorpt_t_max 0.961
_shelx_estimated_absorpt_t_min 0.827
_reflns_odcompleteness_completeness 99.43
_reflns_odcompleteness_iscentric 1
_reflns_odcompleteness_theta 66.97
_olex2_refinement_description
;
1. Fixed Uiso
 At 1.2 times of:
  All C(H) groups
 At 1.5 times of:
  All C(H,H,H) groups, All O(H) groups
2.a Aromatic/amide H refined with riding coordinates:
 C4(H4), C9(H9), C11(H11), C12(H12)
2.b Idealised Me refined as rotating group:
 C13(H13A,H13B,H13C), C14(H14A,H14B,H14C)
2.c Idealised tetrahedral OH refined as rotating group:
 O3(H3)
;
_olex2_submission_special_instructions 'No special instructions were received'
_oxdiff_exptl_absorpt_empirical_details
;
Empirical correction (ABSPACK) includes:
- Absorption correction using spherical harmonics
- Frame scaling
;
_oxdiff_exptl_absorpt_empirical_full_max 1.166
_oxdiff_exptl_absorpt_empirical_full_min 0.853

loop_
_space_group_symop_operation_xyz
'x, y, z'
'-x+1/2, y+1/2, -z+1/2'
'-x, -y, -z'
'x-1/2, -y-1/2, z-1/2'

loop_
_atom_site_label
_atom_site_type_symbol
_atom_site_fract_x
_atom_site_fract_y
_atom_site_fract_z
_atom_site_U_iso_or_equiv
_atom_site_adp_type
_atom_site_occupancy
_atom_site_site_symmetry_order
_atom_site_calc_flag
_atom_site_refinement_flags_posn
_atom_site_refinement_flags_adp
_atom_site_refinement_flags_occupancy
_atom_site_disorder_assembly
_atom_site_disorder_group
C1 C 0.44860(17) 0.3321(6) 0.24922(12) 0.0455(6) Uani 1 1 d . . . . .
C2 C 0.37752(17) 0.5450(6) 0.26834(13) 0.0455(6) Uani 1 1 d . . . . .
C3 C 0.37551(16) 0.6425(6) 0.34480(13) 0.0439(6) Uani 1 1 d . . . . .
C4 C 0.43447(16) 0.5311(6) 0.39500(12) 0.0431(6) Uani 1 1 d . . . . .
H4 H 0.4313 0.5975 0.4424 0.052 Uiso 1 1 calc R . . . .
C5 C 0.50181(16) 0.3117(5) 0.37569(12) 0.0412(6) Uani 1 1 d . . . . .
C6 C 0.50559(16) 0.2169(5) 0.29988(12) 0.0418(6) Uani 1 1 d . . . . .
C7 C 0.62893(17) -0.1026(5) 0.33268(12) 0.0435(6) Uani 1 1 d . . . . .
C8 C 0.62400(16) -0.0047(6) 0.40364(12) 0.0416(6) Uani 1 1 d . . . . .
C9 C 0.68732(17) -0.1172(6) 0.45488(13) 0.0473(6) Uani 1 1 d . . . . .
H9 H 0.6851 -0.0529 0.5025 0.057 Uiso 1 1 calc R . . . .
C10 C 0.75265(17) -0.3233(6) 0.43423(14) 0.0492(6) Uani 1 1 d . . . . .
C11 C 0.75479(18) -0.4241(6) 0.36237(14) 0.0522(7) Uani 1 1 d . . . . .
H11 H 0.7983 -0.5668 0.3491 0.063 Uiso 1 1 calc R . . . .
C12 C 0.69363(17) -0.3146(6) 0.31182(14) 0.0483(6) Uani 1 1 d . . . . .
H12 H 0.6954 -0.3811 0.2644 0.058 Uiso 1 1 calc R . . . .
C13 C 0.5139(2) 0.4253(8) 0.13672(15) 0.0731(9) Uani 1 1 d . . . . .
H13A H 0.5106 0.3641 0.0871 0.110 Uiso 1 1 calc GR . . . .
H13B H 0.5763 0.4038 0.1544 0.110 Uiso 1 1 calc GR . . . .
H13C H 0.4952 0.6309 0.1406 0.110 Uiso 1 1 calc GR . . . .
C14 C 0.8239(2) -0.3341(7) 0.55045(15) 0.0719(9) Uani 1 1 d . . . . .
H14A H 0.8360 -0.1227 0.5493 0.108 Uiso 1 1 calc GR . . . .
H14B H 0.8731 -0.4338 0.5761 0.108 Uiso 1 1 calc GR . . . .
H14C H 0.7663 -0.3701 0.5743 0.108 Uiso 1 1 calc GR . . . .
N1 N 0.55866(13) 0.2053(5) 0.42491(10) 0.0422(5) Uani 1 1 d . . . . .
O1 O 0.45363(13) 0.2422(5) 0.17836(9) 0.0608(6) Uani 1 1 d . . . . .
O2 O 0.32023(12) 0.6488(4) 0.22523(9) 0.0574(5) Uani 1 1 d . . . . .
O3 O 0.31146(12) 0.8464(4) 0.36208(9) 0.0548(5) Uani 1 1 d . . . . .
H3 H 0.2812 0.8916 0.3260 0.082 Uiso 1 1 calc GR . . . .
O4 O 0.56977(11) 0.0098(4) 0.28017(8) 0.0483(5) Uani 1 1 d . . . . .
O5 O 0.81826(13) -0.4469(5) 0.47829(10) 0.0651(6) Uani 1 1 d . . . . .

loop_
_atom_site_aniso_label
_atom_site_aniso_U_11
_atom_site_aniso_U_22
_atom_site_aniso_U_33
_atom_site_aniso_U_23
_atom_site_aniso_U_13
_atom_site_aniso_U_12
C1 0.0582(15) 0.0446(15) 0.0334(12) -0.0040(10) -0.0067(11) -0.0091(12)
C2 0.0528(15) 0.0423(14) 0.0411(13) 0.0007(11) -0.0092(11) -0.0121(12)
C3 0.0470(14) 0.0441(15) 0.0405(13) -0.0032(11) -0.0034(11) -0.0038(12)
C4 0.0504(14) 0.0434(14) 0.0352(12) -0.0049(11) -0.0037(10) -0.0008(11)
C5 0.0486(14) 0.0405(14) 0.0345(12) -0.0002(10) -0.0041(10) -0.0100(11)
C6 0.0500(14) 0.0362(13) 0.0390(13) -0.0029(11) -0.0031(11) -0.0078(11)
C7 0.0509(14) 0.0392(14) 0.0403(13) 0.0016(11) -0.0018(11) -0.0063(12)
C8 0.0481(14) 0.0380(13) 0.0386(13) -0.0009(11) 0.0000(10) -0.0069(11)
C9 0.0556(15) 0.0447(15) 0.0413(13) 0.0007(11) -0.0027(11) -0.0035(12)
C10 0.0516(15) 0.0451(15) 0.0508(14) 0.0052(12) -0.0045(12) -0.0006(12)
C11 0.0549(16) 0.0469(16) 0.0549(15) -0.0035(13) 0.0036(12) 0.0027(13)
C12 0.0583(16) 0.0426(15) 0.0441(13) -0.0031(12) 0.0047(12) -0.0031(13)
C13 0.076(2) 0.095(3) 0.0482(16) 0.0002(17) 0.0074(15) 0.0012(19)
C14 0.073(2) 0.084(2) 0.0578(17) 0.0038(17) -0.0187(15) 0.0104(18)
N1 0.0492(12) 0.0412(12) 0.0362(10) -0.0011(9) -0.0033(9) -0.0051(10)
O1 0.0794(13) 0.0665(13) 0.0364(9) -0.0087(9) -0.0074(8) -0.0075(11)
O2 0.0642(11) 0.0607(12) 0.0466(10) 0.0002(9) -0.0189(9) -0.0006(9)
O3 0.0578(11) 0.0618(12) 0.0446(10) -0.0007(9) -0.0122(8) 0.0101(9)
O4 0.0617(11) 0.0464(10) 0.0367(9) -0.0028(8) -0.0033(8) 0.0015(9)
O5 0.0676(12) 0.0686(14) 0.0588(12) -0.0008(10) -0.0111(10) 0.0178(11)

loop_
_atom_type_symbol
_atom_type_description
_atom_type_scat_dispersion_real
_atom_type_scat_dispersion_imag
_atom_type_scat_source
C C 0.0181 0.0091 'International Tables Vol C Tables 4.2.6.8 and 6.1.1.4'
H H 0.0000 0.0000 'International Tables Vol C Tables 4.2.6.8 and 6.1.1.4'
N N 0.0311 0.0180 'International Tables Vol C Tables 4.2.6.8 and 6.1.1.4'
O O 0.0492 0.0322 'International Tables Vol C Tables 4.2.6.8 and 6.1.1.4'

loop_
_geom_angle_atom_site_label_1
_geom_angle_atom_site_label_2
_geom_angle_atom_site_label_3
_geom_angle
_geom_angle_site_symmetry_1
_geom_angle_site_symmetry_3
_geom_angle_publ_flag
C6 C1 C2 120.7(2) . . ?
C6 C1 O1 121.1(2) . . ?
O1 C1 C2 118.2(2) . . ?
C1 C2 C3 116.7(2) . . ?
O2 C2 C1 124.0(2) . . ?
O2 C2 C3 119.2(2) . . ?
C4 C3 C2 122.1(2) . . ?
O3 C3 C2 116.8(2) . . ?
O3 C3 C4 121.1(2) . . ?
C3 C4 H4 119.8 . . ?
C3 C4 C5 120.3(2) . . ?
C5 C4 H4 119.8 . . ?
C4 C5 C6 118.1(2) . . ?
N1 C5 C4 119.7(2) . . ?
N1 C5 C6 122.1(2) . . ?
C1 C6 C5 121.9(2) . . ?
C1 C6 O4 119.0(2) . . ?
O4 C6 C5 119.1(2) . . ?
C12 C7 C8 121.4(2) . . ?
O4 C7 C8 121.0(2) . . ?
O4 C7 C12 117.6(2) . . ?
C7 C8 C9 119.2(2) . . ?
C7 C8 N1 121.6(2) . . ?
N1 C8 C9 119.2(2) . . ?
C8 C9 H9 120.2 . . ?
C10 C9 C8 119.6(2) . . ?
C10 C9 H9 120.2 . . ?
C9 C10 C11 120.1(2) . . ?
O5 C10 C9 125.4(2) . . ?
O5 C10 C11 114.6(2) . . ?
C10 C11 H11 119.6 . . ?
C12 C11 C10 120.8(3) . . ?
C12 C11 H11 119.6 . . ?
C7 C12 H12 120.6 . . ?
C11 C12 C7 118.8(2) . . ?
C11 C12 H12 120.6 . . ?
H13A C13 H13B 109.5 . . ?
H13A C13 H13C 109.5 . . ?
H13B C13 H13C 109.5 . . ?
O1 C13 H13A 109.5 . . ?
O1 C13 H13B 109.5 . . ?
O1 C13 H13C 109.5 . . ?
H14A C14 H14B 109.5 . . ?
H14A C14 H14C 109.5 . . ?
H14B C14 H14C 109.5 . . ?
O5 C14 H14A 109.5 . . ?
O5 C14 H14B 109.5 . . ?
O5 C14 H14C 109.5 . . ?
C5 N1 C8 117.9(2) . . ?
C1 O1 C13 112.9(2) . . ?
C3 O3 H3 109.5 . . ?
C6 O4 C7 118.26(18) . . ?
C10 O5 C14 116.7(2) . . ?

loop_
_geom_bond_atom_site_label_1
_geom_bond_atom_site_label_2
_geom_bond_distance
_geom_bond_site_symmetry_2
_geom_bond_publ_flag
C1 C2 1.446(3) . ?
C1 C6 1.343(3) . ?
C1 O1 1.377(3) . ?
C2 C3 1.485(3) . ?
C2 O2 1.233(3) . ?
C3 C4 1.348(3) . ?
C3 O3 1.339(3) . ?
C4 H4 0.9300 . ?
C4 C5 1.429(3) . ?
C5 C6 1.471(3) . ?
C5 N1 1.309(3) . ?
C6 O4 1.362(3) . ?
C7 C8 1.390(3) . ?
C7 C12 1.388(3) . ?
C7 O4 1.381(3) . ?
C8 C9 1.403(3) . ?
C8 N1 1.390(3) . ?
C9 H9 0.9300 . ?
C9 C10 1.375(3) . ?
C10 C11 1.408(4) . ?
C10 O5 1.360(3) . ?
C11 H11 0.9300 . ?
C11 C12 1.370(3) . ?
C12 H12 0.9300 . ?
C13 H13A 0.9600 . ?
C13 H13B 0.9600 . ?
C13 H13C 0.9600 . ?
C13 O1 1.428(3) . ?
C14 H14A 0.9600 . ?
C14 H14B 0.9600 . ?
C14 H14C 0.9600 . ?
C14 O5 1.432(3) . ?
O3 H3 0.8200 . ?

loop_
_geom_hbond_atom_site_label_D
_geom_hbond_atom_site_label_H
_geom_hbond_atom_site_label_A
_geom_hbond_distance_DH
_geom_hbond_distance_HA
_geom_hbond_distance_DA
_geom_hbond_angle_DHA
_geom_hbond_site_symmetry_A
O3 H3 O2 0.82 2.08 2.825(2) 150.8 2

loop_
_geom_torsion_atom_site_label_1
_geom_torsion_atom_site_label_2
_geom_torsion_atom_site_label_3
_geom_torsion_atom_site_label_4
_geom_torsion
_geom_torsion_site_symmetry_1
_geom_torsion_site_symmetry_2
_geom_torsion_site_symmetry_3
_geom_torsion_site_symmetry_4
_geom_torsion_publ_flag
C1 C2 C3 C4 -2.4(4) . . . . ?
C1 C2 C3 O3 178.1(2) . . . . ?
C1 C6 O4 C7 178.9(2) . . . . ?
C2 C1 C6 C5 -3.2(4) . . . . ?
C2 C1 C6 O4 177.9(2) . . . . ?
C2 C1 O1 C13 90.8(3) . . . . ?
C2 C3 C4 C5 0.0(4) . . . . ?
C3 C4 C5 C6 1.1(3) . . . . ?
C3 C4 C5 N1 -180.0(2) . . . . ?
C4 C5 C6 C1 0.6(3) . . . . ?
C4 C5 C6 O4 179.5(2) . . . . ?
C4 C5 N1 C8 -179.1(2) . . . . ?
C5 C6 O4 C7 -0.1(3) . . . . ?
C6 C1 C2 C3 4.0(3) . . . . ?
C6 C1 C2 O2 -176.5(2) . . . . ?
C6 C1 O1 C13 -91.8(3) . . . . ?
C6 C5 N1 C8 -0.2(3) . . . . ?
C7 C8 C9 C10 -0.4(4) . . . . ?
C7 C8 N1 C5 -0.6(3) . . . . ?
C8 C7 C12 C11 -1.3(4) . . . . ?
C8 C7 O4 C6 -0.8(3) . . . . ?
C8 C9 C10 C11 -1.1(4) . . . . ?
C8 C9 C10 O5 179.3(2) . . . . ?
C9 C8 N1 C5 178.5(2) . . . . ?
C9 C10 C11 C12 1.4(4) . . . . ?
C9 C10 O5 C14 -5.3(4) . . . . ?
C10 C11 C12 C7 -0.3(4) . . . . ?
C11 C10 O5 C14 175.1(2) . . . . ?
C12 C7 C8 C9 1.6(4) . . . . ?
C12 C7 C8 N1 -179.3(2) . . . . ?
C12 C7 O4 C6 179.7(2) . . . . ?
N1 C5 C6 C1 -178.4(2) . . . . ?
N1 C5 C6 O4 0.5(3) . . . . ?
N1 C8 C9 C10 -179.5(2) . . . . ?
O1 C1 C2 C3 -178.6(2) . . . . ?
O1 C1 C2 O2 0.9(4) . . . . ?
O1 C1 C6 C5 179.5(2) . . . . ?
O1 C1 C6 O4 0.6(4) . . . . ?
O2 C2 C3 C4 178.1(2) . . . . ?
O2 C2 C3 O3 -1.4(3) . . . . ?
O3 C3 C4 C5 179.4(2) . . . . ?
O4 C7 C8 C9 -178.0(2) . . . . ?
O4 C7 C8 N1 1.1(4) . . . . ?
O4 C7 C12 C11 178.3(2) . . . . ?
O5 C10 C11 C12 -178.9(2) . . . . ?
